data_1504162
loop_
_publ_author_name
'Stancl, Marek'
'Hodan, Martin'
'Sindelar, Vladimir'

_publ_section_title
;
 Glycoluril trimers: selective synthesis and supramolecular properties.
;
_journal_issue 18
_journal_name_full 'Organic letters'
_journal_page_first 4184
_journal_page_last 4187
_journal_paper_doi 10.1021/ol9017886
_journal_volume 11
_journal_year 2009
_chemical_formula_sum 'C24 H38 N12 O10'
_chemical_formula_weight 654.66
_chemical_name_systematic
; 
 ? 
;
_space_group_IT_number 14
_symmetry_cell_setting monoclinic
_symmetry_space_group_name_Hall '-P 2ybc'
_symmetry_space_group_name_H-M 'P 1 21/c 1'
_atom_sites_solution_hydrogens geom
_atom_sites_solution_primary direct
_atom_sites_solution_secondary difmap
_audit_creation_method SHELXL-97
_cell_angle_alpha 90.00
_cell_angle_beta 99.131(2)
_cell_angle_gamma 90.00
_cell_formula_units_Z 4
_cell_length_a 9.4511(2)
_cell_length_b 13.8492(4)
_cell_length_c 21.2892(5)
_cell_measurement_reflns_used 29809
_cell_measurement_temperature 120(2)
_cell_measurement_theta_max 27.10
_cell_measurement_theta_min 2.68
_cell_volume 2751.24(12)
_computing_cell_refinement Xcalibur
_computing_data_collection 'Xcalibur (Oxford Diffraction Ltd, 2006)'
_computing_data_reduction Xcalibur
_computing_structure_refinement 'SHELXL-97 (Sheldrick, 1997)'
_computing_structure_solution 'SHELXS-97 (Sheldrick, 1990)'
_diffrn_ambient_temperature 120(2)
_diffrn_detector_area_resol_mean 0.06
_diffrn_measured_fraction_theta_full 0.998
_diffrn_measured_fraction_theta_max 0.998
_diffrn_measurement_device_type 'Kuma KM-4 CCD diffractometer'
_diffrn_measurement_method '\w scan'
_diffrn_radiation_monochromator graphite
_diffrn_radiation_source 'fine-focus sealed tube'
_diffrn_radiation_type MoK\a
_diffrn_radiation_wavelength 0.71073
_diffrn_reflns_av_R_equivalents 0.0213
_diffrn_reflns_av_sigmaI/netI 0.0141
_diffrn_reflns_limit_h_max 11
_diffrn_reflns_limit_h_min -11
_diffrn_reflns_limit_k_max 13
_diffrn_reflns_limit_k_min -16
_diffrn_reflns_limit_l_max 25
_diffrn_reflns_limit_l_min -25
_diffrn_reflns_number 26728
_diffrn_reflns_theta_full 25.00
_diffrn_reflns_theta_max 25.00
_diffrn_reflns_theta_min 2.68
_diffrn_standards_decay_% none
_diffrn_standards_interval_count 0
_diffrn_standards_interval_time 0
_diffrn_standards_number 0
_exptl_absorpt_coefficient_mu 0.125
_exptl_absorpt_correction_T_max 0.963
_exptl_absorpt_correction_T_min 0.888
_exptl_absorpt_correction_type multi-scan
_exptl_absorpt_process_details Xcalibur
_exptl_crystal_density_diffrn 1.581
_exptl_crystal_density_method 'not measured'
_exptl_crystal_F_000 1384
_exptl_crystal_size_max 0.40
_exptl_crystal_size_mid 0.30
_exptl_crystal_size_min 0.30
_refine_diff_density_max 0.504
_refine_diff_density_min -0.385
_refine_diff_density_rms 0.056
_refine_ls_extinction_method none
_refine_ls_goodness_of_fit_ref 1.089
_refine_ls_hydrogen_treatment mixed
_refine_ls_matrix_type full
_refine_ls_number_parameters 441
_refine_ls_number_reflns 4825
_refine_ls_number_restraints 0
_refine_ls_restrained_S_all 1.089
_refine_ls_R_factor_all 0.0545
_refine_ls_R_factor_gt 0.0414
_refine_ls_shift/su_max 0.000
_refine_ls_shift/su_mean 0.000
_refine_ls_structure_factor_coef Fsqd
_refine_ls_weighting_details 'calc w=1/[\s^2^(Fo^2^)+(0.0554P)^2^+2.5402P] where P=(Fo^2^+2Fc^2^)/3'
_refine_ls_weighting_scheme calc
_refine_ls_wR_factor_gt 0.1099
_refine_ls_wR_factor_ref 0.1197
_reflns_number_gt 3950
_reflns_number_total 4825
_reflns_threshold_expression >2sigma(I)
_cod_data_source_file ol9017886_si_002.cif
_cod_data_source_block 4c
_cod_depositor_comments
;
The following automatic conversions were performed:

'_symmetry_cell_setting' value 'Monoclinic' changed to 'monoclinic'
according to /home/saulius/struct/CIF-dictionaries/cif_core.dic
dictionary named 'cif_core.dic' version 2.4.2 from 2011-04-26.

Automatic conversion script
Id: cif_fix_values 1715 2011-07-08 13:25:40Z adriana 
;
_cod_original_sg_symbol_H-M P2(1)/c
_cod_database_code 1504162

loop_
_symmetry_equiv_pos_as_xyz
'x, y, z'
'-x, y+1/2, -z+1/2'
'-x, -y, -z'
'x, -y-1/2, z-1/2'

loop_
_atom_site_label
_atom_site_type_symbol
_atom_site_fract_x
_atom_site_fract_y
_atom_site_fract_z
_atom_site_U_iso_or_equiv
_atom_site_adp_type
_atom_site_occupancy
_atom_site_symmetry_multiplicity
_atom_site_calc_flag
_atom_site_refinement_flags
O1 O 0.08733(17) 0.85827(12) 0.26432(7) 0.0291(4) Uani 1 1 d .
O2 O -0.28996(16) 0.62810(12) 0.08843(7) 0.0314(4) Uani 1 1 d .
O3 O 0.34488(15) 0.85620(11) 0.14945(7) 0.0246(3) Uani 1 1 d .
O4 O -0.08147(15) 0.60801(11) -0.01572(7) 0.0257(4) Uani 1 1 d .
O5 O 0.37032(16) 1.03032(11) 0.04279(7) 0.0278(4) Uani 1 1 d .
O6 O -0.11191(16) 0.83096(12) -0.09347(7) 0.0273(4) Uani 1 1 d .
N1 N -0.09039(19) 0.74927(14) 0.27549(8) 0.0242(4) Uani 1 1 d .
N2 N 0.08360(19) 0.70301(14) 0.22320(8) 0.0243(4) Uani 1 1 d .
N3 N -0.24963(19) 0.66789(14) 0.19501(8) 0.0258(4) Uani 1 1 d .
N4 N -0.07766(18) 0.59351(13) 0.15522(8) 0.0231(4) Uani 1 1 d .
N5 N 0.24118(18) 0.70471(13) 0.14307(8) 0.0207(4) Uani 1 1 d .
N6 N 0.34025(18) 0.75844(13) 0.06158(8) 0.0201(4) Uani 1 1 d .
N7 N 0.08216(18) 0.59556(13) 0.07656(8) 0.0208(4) Uani 1 1 d .
N8 N 0.14449(18) 0.67491(13) -0.00549(8) 0.0205(4) Uani 1 1 d .
N9 N 0.32303(18) 0.88955(12) -0.01525(8) 0.0214(4) Uani 1 1 d .
N10 N 0.25780(19) 1.03034(13) -0.06195(9) 0.0241(4) Uani 1 1 d .
N11 N 0.13244(18) 0.80417(13) -0.08343(8) 0.0227(4) Uani 1 1 d .
N12 N 0.04787(19) 0.94770(13) -0.11455(8) 0.0241(4) Uani 1 1 d .
C1 C 0.0319(2) 0.77863(16) 0.25480(10) 0.0229(5) Uani 1 1 d .
C2 C -0.2154(2) 0.63042(16) 0.14090(10) 0.0234(5) Uani 1 1 d .
C3 C -0.1378(2) 0.65668(16) 0.24901(10) 0.0234(5) Uani 1 1 d .
H3A H -0.1653 0.6115 0.2817 0.028 Uiso 1 1 calc R
C4 C -0.0107(2) 0.61875(15) 0.21883(10) 0.0222(5) Uani 1 1 d .
H4A H 0.0367 0.5620 0.2424 0.027 Uiso 1 1 calc R
C5 C 0.3108(2) 0.78155(15) 0.12058(10) 0.0198(4) Uani 1 1 d .
C6 C 0.0363(2) 0.62524(15) 0.01548(10) 0.0208(4) Uani 1 1 d .
C7 C 0.2301(2) 0.62166(15) 0.09965(10) 0.0198(4) Uani 1 1 d .
C8 C 0.2808(2) 0.66570(15) 0.03853(9) 0.0190(4) Uani 1 1 d .
C9 C 0.3211(2) 0.98785(16) -0.00577(10) 0.0227(5) Uani 1 1 d .
C10 C 0.0094(2) 0.85852(16) -0.09605(9) 0.0213(4) Uani 1 1 d .
C11 C 0.2603(2) 0.86239(16) -0.07956(10) 0.0219(4) Uani 1 1 d .
H11A H 0.3324 0.8332 -0.1036 0.026 Uiso 1 1 calc R
C12 C 0.2016(2) 0.95897(15) -0.10861(10) 0.0231(5) Uani 1 1 d .
H12A H 0.2325 0.9714 -0.1507 0.028 Uiso 1 1 calc R
C13 C -0.2032(2) 0.81595(18) 0.28681(11) 0.0300(5) Uani 1 1 d .
H13A H -0.1603 0.8796 0.2996 0.036 Uiso 1 1 calc R
H13B H -0.2496 0.7913 0.3222 0.036 Uiso 1 1 calc R
C14 C -0.3156(3) 0.82808(18) 0.22767(11) 0.0311(5) Uani 1 1 d .
H14A H -0.2736 0.8646 0.1952 0.037 Uiso 1 1 calc R
H14B H -0.3971 0.8659 0.2387 0.037 Uiso 1 1 calc R
C15 C -0.3700(2) 0.73089(18) 0.20009(11) 0.0303(5) Uani 1 1 d .
H15A H -0.4320 0.7007 0.2279 0.036 Uiso 1 1 calc R
H15B H -0.4277 0.7405 0.1575 0.036 Uiso 1 1 calc R
C16 C 0.1794(3) 1.12176(16) -0.06268(11) 0.0298(5) Uani 1 1 d .
H16A H 0.1926 1.1593 -0.1009 0.036 Uiso 1 1 calc R
H16B H 0.2185 1.1602 -0.0247 0.036 Uiso 1 1 calc R
C17 C 0.0205(2) 1.10356(17) -0.06315(11) 0.0291(5) Uani 1 1 d .
H17A H -0.0317 1.1657 -0.0689 0.035 Uiso 1 1 calc R
H17B H 0.0065 1.0763 -0.0216 0.035 Uiso 1 1 calc R
C18 C -0.0422(3) 1.03399(17) -0.11633(11) 0.0300(5) Uani 1 1 d .
H18A H -0.1406 1.0153 -0.1108 0.036 Uiso 1 1 calc R
H18B H -0.0472 1.0663 -0.1581 0.036 Uiso 1 1 calc R
C19 C 0.2287(2) 0.70007(17) 0.21008(10) 0.0243(5) Uani 1 1 d .
H19A H 0.2745 0.6397 0.2281 0.029 Uiso 1 1 calc R
H19B H 0.2826 0.7548 0.2323 0.029 Uiso 1 1 calc R
C20 C -0.0110(2) 0.54012(15) 0.11021(10) 0.0229(5) Uani 1 1 d .
H20A H -0.0870 0.5107 0.0787 0.027 Uiso 1 1 calc R
H20B H 0.0453 0.4868 0.1329 0.027 Uiso 1 1 calc R
C21 C 0.4161(2) 0.82577(16) 0.02670(10) 0.0217(4) Uani 1 1 d .
H21A H 0.4810 0.8654 0.0575 0.026 Uiso 1 1 calc R
H21B H 0.4762 0.7887 0.0011 0.026 Uiso 1 1 calc R
C22 C 0.1312(2) 0.70210(15) -0.07217(10) 0.0224(5) Uani 1 1 d .
H22A H 0.2110 0.6723 -0.0903 0.027 Uiso 1 1 calc R
H22B H 0.0406 0.6751 -0.0952 0.027 Uiso 1 1 calc R
C23 C 0.3182(2) 0.53600(16) 0.12895(11) 0.0267(5) Uani 1 1 d .
H23A H 0.2842 0.5163 0.1682 0.040 Uiso 1 1 calc R
H23B H 0.4194 0.5546 0.1388 0.040 Uiso 1 1 calc R
H23C H 0.3078 0.4821 0.0988 0.040 Uiso 1 1 calc R
C24 C 0.3861(2) 0.60405(16) 0.00908(10) 0.0247(5) Uani 1 1 d .
H24A H 0.4076 0.6355 -0.0296 0.037 Uiso 1 1 calc R
H24B H 0.3439 0.5404 -0.0017 0.037 Uiso 1 1 calc R
H24C H 0.4747 0.5965 0.0395 0.037 Uiso 1 1 calc R
O81 O 0.33089(18) 0.28452(14) 0.05180(9) 0.0381(4) Uani 1 1 d D
O82 O 0.3632(2) 0.95088(16) 0.28338(10) 0.0498(5) Uani 1 1 d D
O83 O 0.4657(2) 0.77301(17) 0.34201(10) 0.0516(5) Uani 1 1 d D
O84 O 0.4825(3) 0.05717(18) 0.18082(10) 0.0578(6) Uani 1 1 d D
H83B H 0.432(3) 0.8332(11) 0.3508(14) 0.040 Uiso 1 1 d D
H84B H 0.478(3) 0.1217(10) 0.1663(13) 0.040 Uiso 1 1 d D
H82B H 0.395(3) 0.9812(19) 0.2489(9) 0.040 Uiso 1 1 d D
H83A H 0.529(2) 0.784(2) 0.3789(8) 0.040 Uiso 1 1 d D
H82A H 0.2742(16) 0.9239(19) 0.2780(13) 0.040 Uiso 1 1 d D
H81B H 0.287(3) 0.3297(16) 0.0252(11) 0.040 Uiso 1 1 d D
H84A H 0.441(3) 0.0302(19) 0.1431(8) 0.040 Uiso 1 1 d D
H81A H 0.257(2) 0.2537(19) 0.0651(13) 0.040 Uiso 1 1 d D

loop_
_atom_site_aniso_label
_atom_site_aniso_U_11
_atom_site_aniso_U_22
_atom_site_aniso_U_33
_atom_site_aniso_U_23
_atom_site_aniso_U_13
_atom_site_aniso_U_12
O1 0.0301(8) 0.0284(9) 0.0293(8) -0.0059(7) 0.0055(7) -0.0075(7)
O2 0.0250(8) 0.0403(10) 0.0261(8) -0.0036(7) -0.0043(7) 0.0002(7)
O3 0.0240(8) 0.0196(8) 0.0297(8) -0.0079(6) 0.0027(6) -0.0004(6)
O4 0.0209(8) 0.0273(9) 0.0263(8) -0.0024(6) -0.0038(6) -0.0013(6)
O5 0.0296(8) 0.0235(8) 0.0299(8) -0.0050(7) 0.0030(7) -0.0025(6)
O6 0.0221(8) 0.0347(9) 0.0248(8) -0.0031(7) 0.0024(6) 0.0001(7)
N1 0.0221(9) 0.0280(10) 0.0225(9) -0.0036(8) 0.0040(7) -0.0034(8)
N2 0.0199(9) 0.0270(10) 0.0264(9) -0.0053(8) 0.0045(7) -0.0041(7)
N3 0.0223(9) 0.0298(11) 0.0240(9) -0.0013(8) -0.0006(7) 0.0020(8)
N4 0.0205(9) 0.0245(10) 0.0235(9) -0.0009(8) 0.0008(7) -0.0013(7)
N5 0.0191(9) 0.0219(9) 0.0205(9) -0.0035(7) 0.0013(7) -0.0018(7)
N6 0.0191(8) 0.0179(9) 0.0226(9) -0.0024(7) 0.0012(7) -0.0004(7)
N7 0.0194(9) 0.0197(9) 0.0218(9) -0.0004(7) -0.0013(7) -0.0020(7)
N8 0.0192(9) 0.0202(9) 0.0206(9) 0.0001(7) -0.0018(7) 0.0006(7)
N9 0.0217(9) 0.0174(9) 0.0248(9) -0.0005(7) 0.0027(7) -0.0020(7)
N10 0.0264(9) 0.0173(9) 0.0286(10) 0.0000(7) 0.0046(8) 0.0009(7)
N11 0.0212(9) 0.0195(9) 0.0262(9) 0.0014(7) 0.0002(7) 0.0008(7)
N12 0.0260(9) 0.0211(10) 0.0241(9) 0.0004(7) 0.0005(7) 0.0042(7)
C1 0.0231(11) 0.0265(12) 0.0180(10) -0.0012(9) -0.0004(8) -0.0017(9)
C2 0.0226(11) 0.0210(11) 0.0253(11) 0.0012(9) -0.0002(9) -0.0041(9)
C3 0.0231(11) 0.0239(11) 0.0224(10) 0.0021(9) 0.0012(8) -0.0025(9)
C4 0.0228(11) 0.0209(11) 0.0217(10) 0.0020(8) -0.0003(8) -0.0019(8)
C5 0.0131(9) 0.0189(11) 0.0261(11) -0.0010(9) -0.0010(8) 0.0039(8)
C6 0.0217(11) 0.0150(10) 0.0247(11) -0.0040(8) 0.0006(8) 0.0026(8)
C7 0.0176(10) 0.0170(10) 0.0233(10) -0.0022(8) -0.0007(8) 0.0012(8)
C8 0.0186(10) 0.0154(10) 0.0215(10) -0.0014(8) -0.0013(8) 0.0019(8)
C9 0.0189(10) 0.0215(11) 0.0289(11) -0.0009(9) 0.0077(9) -0.0020(8)
C10 0.0244(11) 0.0253(11) 0.0133(9) -0.0022(8) 0.0004(8) 0.0032(9)
C11 0.0218(10) 0.0216(11) 0.0232(10) -0.0015(9) 0.0058(8) 0.0009(8)
C12 0.0291(11) 0.0205(11) 0.0210(10) 0.0000(8) 0.0080(9) 0.0011(9)
C13 0.0282(12) 0.0317(13) 0.0317(12) -0.0073(10) 0.0094(9) 0.0005(10)
C14 0.0311(12) 0.0316(13) 0.0323(12) -0.0002(10) 0.0102(10) 0.0057(10)
C15 0.0217(11) 0.0371(14) 0.0317(12) -0.0010(10) 0.0026(9) 0.0037(10)
C16 0.0412(13) 0.0183(11) 0.0297(12) 0.0006(9) 0.0056(10) 0.0041(10)
C17 0.0351(13) 0.0224(12) 0.0285(12) 0.0013(9) 0.0014(9) 0.0113(10)
C18 0.0347(12) 0.0235(12) 0.0296(12) 0.0017(10) -0.0017(10) 0.0114(10)
C19 0.0187(10) 0.0315(12) 0.0213(10) -0.0049(9) -0.0005(8) -0.0017(9)
C20 0.0237(11) 0.0170(11) 0.0265(11) -0.0010(9) -0.0003(8) -0.0031(8)
C21 0.0161(10) 0.0215(11) 0.0268(11) -0.0015(9) 0.0009(8) -0.0013(8)
C22 0.0256(11) 0.0182(11) 0.0216(10) -0.0008(8) -0.0017(8) 0.0006(8)
C23 0.0279(11) 0.0231(12) 0.0279(11) 0.0032(9) 0.0007(9) 0.0049(9)
C24 0.0236(11) 0.0228(11) 0.0278(11) -0.0027(9) 0.0043(9) 0.0044(9)
O81 0.0254(9) 0.0475(12) 0.0406(10) -0.0078(8) 0.0026(7) 0.0020(8)
O82 0.0396(11) 0.0521(13) 0.0567(13) -0.0187(10) 0.0041(9) -0.0102(9)
O83 0.0440(12) 0.0666(14) 0.0423(11) 0.0047(10) 0.0011(9) -0.0183(10)
O84 0.0674(14) 0.0592(14) 0.0449(12) -0.0101(11) 0.0028(10) -0.0053(12)

loop_
_atom_type_symbol
_atom_type_description
_atom_type_scat_dispersion_real
_atom_type_scat_dispersion_imag
_atom_type_scat_source
C C 0.0033 0.0016 'International Tables Vol C Tables 4.2.6.8 and 6.1.1.4'
H H 0.0000 0.0000 'International Tables Vol C Tables 4.2.6.8 and 6.1.1.4'
N N 0.0061 0.0033 'International Tables Vol C Tables 4.2.6.8 and 6.1.1.4'
O O 0.0106 0.0060 'International Tables Vol C Tables 4.2.6.8 and 6.1.1.4'

loop_
_geom_angle_atom_site_label_1
_geom_angle_atom_site_label_2
_geom_angle_atom_site_label_3
_geom_angle
C1 N1 C3 111.43(17)
C1 N1 C13 122.95(19)
C3 N1 C13 115.93(17)
C1 N2 C19 122.58(18)
C1 N2 C4 112.23(17)
C19 N2 C4 123.62(18)
C2 N3 C3 113.27(18)
C2 N3 C15 126.30(18)
C3 N3 C15 119.31(18)
C2 N4 C20 122.69(17)
C2 N4 C4 111.92(17)
C20 N4 C4 125.34(17)
C5 N5 C19 119.60(17)
C5 N5 C7 112.12(17)
C19 N5 C7 125.12(18)
C5 N6 C21 120.61(17)
C5 N6 C8 113.11(17)
C21 N6 C8 126.18(17)
C6 N7 C20 120.43(17)
C6 N7 C7 112.94(17)
C20 N7 C7 126.55(17)
C6 N8 C22 119.77(17)
C6 N8 C8 111.90(16)
C22 N8 C8 125.07(17)
C9 N9 C21 122.21(18)
C9 N9 C11 112.41(17)
C21 N9 C11 122.67(17)
C9 N10 C12 111.48(17)
C9 N10 C16 121.74(18)
C12 N10 C16 117.05(17)
C10 N11 C22 122.88(18)
C10 N11 C11 112.30(18)
C22 N11 C11 124.74(18)
C10 N12 C12 112.50(17)
C10 N12 C18 124.51(19)
C12 N12 C18 119.07(18)
O1 C1 N1 125.3(2)
O1 C1 N2 126.2(2)
N1 C1 N2 108.44(18)
O2 C2 N3 127.5(2)
O2 C2 N4 125.2(2)
N3 C2 N4 107.33(17)
N3 C3 N1 111.03(18)
N3 C3 C4 103.03(17)
N1 C3 C4 104.58(17)
N4 C4 N2 115.14(17)
N4 C4 C3 102.66(16)
N2 C4 C3 102.06(17)
O3 C5 N6 125.8(2)
O3 C5 N5 125.64(19)
N6 C5 N5 108.47(17)
O4 C6 N8 125.71(19)
O4 C6 N7 125.5(2)
N8 C6 N7 108.78(17)
N7 C7 N5 112.09(16)
N7 C7 C23 112.26(17)
N5 C7 C23 111.84(17)
N7 C7 C8 102.64(15)
N5 C7 C8 102.46(16)
C23 C7 C8 114.87(17)
N6 C8 N8 112.94(16)
N6 C8 C24 113.06(17)
N8 C8 C24 110.48(16)
N6 C8 C7 102.38(15)
N8 C8 C7 102.05(15)
C24 C8 C7 115.28(17)
O5 C9 N9 126.2(2)
O5 C9 N10 125.8(2)
N9 C9 N10 107.96(18)
O6 C10 N12 126.4(2)
O6 C10 N11 126.3(2)
N12 C10 N11 107.24(18)
N11 C11 N9 114.27(17)
N11 C11 C12 102.56(16)
N9 C11 C12 102.76(16)
N10 C12 N12 112.89(17)
N10 C12 C11 104.42(16)
N12 C12 C11 103.53(17)
N1 C13 C14 111.44(18)
C13 C14 C15 111.7(2)
N3 C15 C14 109.82(18)
N10 C16 C17 110.71(18)
C16 C17 C18 112.01(19)
N12 C18 C17 109.81(18)
N2 C19 N5 114.62(17)
N4 C20 N7 115.18(17)
N9 C21 N6 113.94(16)
N11 C22 N8 114.62(17)

loop_
_geom_bond_atom_site_label_1
_geom_bond_atom_site_label_2
_geom_bond_distance
O1 C1 1.224(3)
O2 C2 1.223(3)
O3 C5 1.219(3)
O4 C6 1.226(3)
O5 C9 1.216(3)
O6 C10 1.218(3)
N1 C1 1.363(3)
N1 C3 1.443(3)
N1 C13 1.459(3)
N2 C1 1.376(3)
N2 C19 1.443(3)
N2 C4 1.462(3)
N3 C2 1.349(3)
N3 C3 1.441(3)
N3 C15 1.451(3)
N4 C2 1.387(3)
N4 C20 1.433(3)
N4 C4 1.444(3)
N5 C5 1.377(3)
N5 C19 1.451(3)
N5 C7 1.469(3)
N6 C5 1.367(3)
N6 C21 1.451(3)
N6 C8 1.456(3)
N7 C6 1.367(3)
N7 C20 1.442(3)
N7 C7 1.453(3)
N8 C6 1.365(3)
N8 C22 1.455(3)
N8 C8 1.473(3)
N9 C9 1.377(3)
N9 C21 1.450(3)
N9 C11 1.453(3)
N10 C9 1.381(3)
N10 C12 1.442(3)
N10 C16 1.466(3)
N11 C10 1.375(3)
N11 C22 1.434(3)
N11 C11 1.444(3)
N12 C10 1.363(3)
N12 C12 1.447(3)
N12 C18 1.464(3)
C3 C4 1.541(3)
C7 C23 1.525(3)
C7 C8 1.579(3)
C8 C24 1.520(3)
C11 C12 1.540(3)
C13 C14 1.522(3)
C14 C15 1.525(3)
C16 C17 1.521(3)
C17 C18 1.532(3)
